data_2227645
loop_
_publ_author_name
'NizamMohideen, M.'
'Bhaskar, G.'
'Perumal, P. T.'

_publ_section_title
;
 5-Chloro-3-[(<i>E</i>)-1,2-diphenylethenyl]-1<i>H</i>-indole
;
_journal_coeditor_code IM2219
_journal_issue 10
_journal_name_full 'Acta Crystallographica Section E'
_journal_page_first o2514
_journal_paper_doi 10.1107/S1600536810034719
_journal_volume 66
_journal_year 2010
_chemical_formula_iupac 'C22 H16 Cl N'
_chemical_formula_moiety 'C22 H16 Cl N'
_chemical_formula_sum 'C22 H16 Cl N'
_chemical_formula_weight 329.81
_chemical_name_systematic
;
5-Chloro-3-[(<i>E</i>)-1,2-diphenylethenyl]-1<i>H</i>-indole
;
_space_group_IT_number 14
_symmetry_cell_setting monoclinic
_symmetry_space_group_name_Hall '-P 2ybc'
_symmetry_space_group_name_H-M 'P 1 21/c 1'
_atom_sites_solution_hydrogens geom
_atom_sites_solution_primary direct
_atom_sites_solution_secondary difmap
_audit_creation_method SHELXL-97
_cell_angle_alpha 90.00
_cell_angle_beta 91.706(2)
_cell_angle_gamma 90.00
_cell_formula_units_Z 4
_cell_length_a 10.8869(6)
_cell_length_b 14.0373(8)
_cell_length_c 10.7978(4)
_cell_measurement_reflns_used 3737
_cell_measurement_temperature 298(2)
_cell_measurement_theta_max 27.66
_cell_measurement_theta_min 2.37
_cell_volume 1649.42(14)
_computing_cell_refinement 'APEX2 and SAINT (Bruker, 2004)'
_computing_data_collection 'APEX2 (Bruker, 2004)'
_computing_data_reduction 'SAINT and XPREP (Bruker, 2004)'
_computing_molecular_graphics 'ORTEP-3 (Farrugia, 1997)'
_computing_publication_material
;
SHELXL97 (Sheldrick, 2008) and PLATON (Spek, 2009)
;
_computing_structure_refinement 'SHELXL97 (Sheldrick, 2008)'
_computing_structure_solution 'SHELXS97 (Sheldrick, 2008)'
_diffrn_ambient_temperature 298(2)
_diffrn_measured_fraction_theta_full 0.981
_diffrn_measured_fraction_theta_max 0.955
_diffrn_measurement_device_type
;
Bruker Kappa APEXII CCD
;
_diffrn_measurement_method '\w and \f scan'
_diffrn_radiation_monochromator graphite
_diffrn_radiation_source 'fine-focus sealed tube'
_diffrn_radiation_type MoK\a
_diffrn_radiation_wavelength 0.71073
_diffrn_reflns_av_R_equivalents 0.0226
_diffrn_reflns_av_sigmaI/netI 0.0276
_diffrn_reflns_limit_h_max 10
_diffrn_reflns_limit_h_min -14
_diffrn_reflns_limit_k_max 18
_diffrn_reflns_limit_k_min -18
_diffrn_reflns_limit_l_max 10
_diffrn_reflns_limit_l_min -14
_diffrn_reflns_number 12914
_diffrn_reflns_theta_full 25.00
_diffrn_reflns_theta_max 28.30
_diffrn_reflns_theta_min 2.38
_diffrn_standards_decay_% 0
_exptl_absorpt_coefficient_mu 0.233
_exptl_absorpt_correction_T_max 0.9549
_exptl_absorpt_correction_T_min 0.9229
_exptl_absorpt_correction_type multi-scan
_exptl_absorpt_process_details '(SADABS; Bruker, 2004)'
_exptl_crystal_colour colourless
_exptl_crystal_density_diffrn 1.328
_exptl_crystal_density_method 'not measured'
_exptl_crystal_description block
_exptl_crystal_F_000 688
_exptl_crystal_size_max 0.35
_exptl_crystal_size_mid 0.22
_exptl_crystal_size_min 0.20
_refine_diff_density_max 0.243
_refine_diff_density_min -0.226
_refine_ls_extinction_method none
_refine_ls_goodness_of_fit_ref 1.322
_refine_ls_hydrogen_treatment mixed
_refine_ls_matrix_type full
_refine_ls_number_parameters 221
_refine_ls_number_reflns 3928
_refine_ls_number_restraints 0
_refine_ls_restrained_S_all 1.322
_refine_ls_R_factor_all 0.0661
_refine_ls_R_factor_gt 0.0411
_refine_ls_shift/su_max 0.001
_refine_ls_shift/su_mean 0.000
_refine_ls_structure_factor_coef Fsqd
_refine_ls_weighting_details 'calc w=1/[\s^2^(Fo^2^)+(0.0422P)^2^+0.0000P] where P=(Fo^2^+2Fc^2^)/3'
_refine_ls_weighting_scheme calc
_refine_ls_wR_factor_gt 0.0987
_refine_ls_wR_factor_ref 0.1075
_reflns_number_gt 2804
_reflns_number_total 3928
_reflns_threshold_expression I>2sigma(I)
_cod_data_source_file im2219.cif
_cod_data_source_block I
_cod_original_sg_symbol_H-M 'P 21/c'
_cod_database_code 2227645
_cod_database_fobs_code 2227645

loop_
_symmetry_equiv_pos_as_xyz
'x, y, z'
'-x, y+1/2, -z+1/2'
'-x, -y, -z'
'x, -y-1/2, z-1/2'

loop_
_atom_site_type_symbol
_atom_site_label
_atom_site_fract_x
_atom_site_fract_y
_atom_site_fract_z
_atom_site_U_iso_or_equiv
_atom_site_adp_type
_atom_site_calc_flag
_atom_site_refinement_flags
_atom_site_occupancy
_atom_site_disorder_assembly
_atom_site_disorder_group
C C1 0.50474(15) 0.38298(11) 0.55429(14) 0.0442(4) Uani d . 1 . .
H H1 0.4308 0.4161 0.5542 0.053 Uiso calc R 1 . .
C C2 0.52390(13) 0.29966(10) 0.49125(12) 0.0353(3) Uani d . 1 . .
C C3 0.65154(13) 0.27519(10) 0.51474(12) 0.0339(3) Uani d . 1 . .
C C4 0.72997(13) 0.20455(10) 0.47216(13) 0.0381(3) Uani d . 1 . .
H H4 0.7013 0.1582 0.4169 0.046 Uiso calc R 1 . .
C C5 0.85081(13) 0.20491(11) 0.51365(13) 0.0417(4) Uani d . 1 . .
C C6 0.89718(14) 0.27230(12) 0.59749(14) 0.0493(4) Uani d . 1 . .
H H6 0.9785 0.2686 0.6261 0.059 Uiso calc R 1 . .
C C7 0.82271(15) 0.34403(12) 0.63776(14) 0.0494(4) Uani d . 1 . .
H H7 0.8528 0.3903 0.6923 0.059 Uiso calc R 1 . .
C C8 0.70140(14) 0.34575(11) 0.59495(13) 0.0398(4) Uani d . 1 . .
C C9 0.43048(12) 0.24722(10) 0.41772(12) 0.0353(3) Uani d . 1 . .
C C10 0.32774(13) 0.30607(10) 0.36239(13) 0.0353(3) Uani d . 1 . .
C C11 0.22693(15) 0.32999(12) 0.42986(14) 0.0508(4) Uani d . 1 . .
H H11 0.2238 0.3121 0.5127 0.061 Uiso calc R 1 . .
C C12 0.13000(16) 0.38050(12) 0.37533(16) 0.0580(5) Uani d . 1 . .
H H12 0.0624 0.3964 0.4217 0.070 Uiso calc R 1 . .
C C13 0.13352(15) 0.40699(12) 0.25378(16) 0.0524(4) Uani d . 1 . .
H H13 0.0676 0.4397 0.2171 0.063 Uiso calc R 1 . .
C C14 0.23442(15) 0.38539(11) 0.18569(15) 0.0502(4) Uani d . 1 . .
H H14 0.2377 0.4046 0.1034 0.060 Uiso calc R 1 . .
C C15 0.33150(13) 0.33484(11) 0.23991(13) 0.0417(4) Uani d . 1 . .
H H15 0.3996 0.3202 0.1936 0.050 Uiso calc R 1 . .
C C16 0.43655(13) 0.15227(11) 0.40398(12) 0.0393(3) Uani d . 1 . .
H H16 0.5036 0.1243 0.4451 0.047 Uiso calc R 1 . .
C C17 0.35713(13) 0.08460(10) 0.33620(12) 0.0358(3) Uani d . 1 . .
C C18 0.23999(14) 0.10354(11) 0.28396(15) 0.0467(4) Uani d . 1 . .
H H18 0.2056 0.1637 0.2930 0.056 Uiso calc R 1 . .
C C19 0.17550(15) 0.03436(12) 0.21967(15) 0.0532(4) Uani d . 1 . .
H H19 0.0985 0.0488 0.1851 0.064 Uiso calc R 1 . .
C C20 0.22244(15) -0.05556(13) 0.20551(15) 0.0524(4) Uani d . 1 . .
H H20 0.1780 -0.1015 0.1612 0.063 Uiso calc R 1 . .
C C21 0.33554(16) -0.07694(12) 0.25734(14) 0.0494(4) Uani d . 1 . .
H H21 0.3679 -0.1378 0.2491 0.059 Uiso calc R 1 . .
C C22 0.40145(14) -0.00790(11) 0.32190(13) 0.0425(4) Uani d . 1 . .
H H22 0.4778 -0.0236 0.3570 0.051 Uiso calc R 1 . .
Cl Cl1 0.95028(4) 0.11701(3) 0.46169(4) 0.06518(18) Uani d . 1 . .
N N1 0.60946(13) 0.41032(10) 0.61706(13) 0.0498(4) Uani d . 1 . .
H H1N 0.6191(16) 0.4607(14) 0.6598(16) 0.070(6) Uiso d . 1 . .

loop_
_atom_site_aniso_label
_atom_site_aniso_U_11
_atom_site_aniso_U_22
_atom_site_aniso_U_33
_atom_site_aniso_U_12
_atom_site_aniso_U_13
_atom_site_aniso_U_23
C1 0.0442(9) 0.0412(9) 0.0470(9) 0.0070(7) 0.0014(7) -0.0023(7)
C2 0.0394(8) 0.0331(8) 0.0335(8) 0.0034(6) 0.0016(6) 0.0022(6)
C3 0.0386(8) 0.0327(7) 0.0303(7) -0.0002(6) -0.0013(6) 0.0011(6)
C4 0.0404(8) 0.0362(8) 0.0374(8) 0.0014(6) -0.0048(6) -0.0033(6)
C5 0.0386(8) 0.0430(9) 0.0431(9) 0.0072(7) -0.0028(6) -0.0003(7)
C6 0.0415(9) 0.0549(10) 0.0506(9) -0.0018(8) -0.0122(7) -0.0020(8)
C7 0.0532(10) 0.0476(9) 0.0468(9) -0.0069(8) -0.0106(7) -0.0097(8)
C8 0.0463(9) 0.0365(8) 0.0365(8) 0.0006(7) -0.0013(7) -0.0024(6)
C9 0.0328(7) 0.0362(8) 0.0368(8) 0.0045(6) 0.0015(6) 0.0011(6)
C10 0.0348(7) 0.0313(7) 0.0396(8) 0.0016(6) -0.0016(6) -0.0022(6)
C11 0.0505(10) 0.0595(11) 0.0427(9) 0.0174(8) 0.0055(7) 0.0036(8)
C12 0.0458(10) 0.0673(12) 0.0613(12) 0.0218(9) 0.0066(8) -0.0043(9)
C13 0.0469(10) 0.0491(10) 0.0604(11) 0.0137(8) -0.0133(8) -0.0027(8)
C14 0.0548(10) 0.0509(10) 0.0442(9) 0.0024(8) -0.0096(8) 0.0077(7)
C15 0.0376(8) 0.0445(9) 0.0431(9) -0.0006(7) 0.0023(7) 0.0012(7)
C16 0.0365(8) 0.0395(8) 0.0417(8) 0.0057(7) -0.0051(6) 0.0043(7)
C17 0.0374(8) 0.0351(8) 0.0351(8) -0.0011(6) 0.0040(6) 0.0035(6)
C18 0.0363(8) 0.0399(9) 0.0637(10) 0.0012(7) -0.0003(7) -0.0007(7)
C19 0.0377(9) 0.0542(11) 0.0673(11) -0.0060(8) -0.0053(8) -0.0009(9)
C20 0.0521(10) 0.0496(10) 0.0556(10) -0.0110(8) 0.0011(8) -0.0076(8)
C21 0.0581(10) 0.0382(9) 0.0522(10) 0.0015(8) 0.0045(8) -0.0049(7)
C22 0.0444(9) 0.0399(9) 0.0430(8) 0.0046(7) 0.0010(7) 0.0031(7)
Cl1 0.0498(3) 0.0732(3) 0.0715(3) 0.0262(2) -0.0158(2) -0.0199(2)
N1 0.0554(9) 0.0405(8) 0.0536(8) 0.0029(7) -0.0008(7) -0.0156(7)

loop_
_atom_type_symbol
_atom_type_description
_atom_type_scat_dispersion_real
_atom_type_scat_dispersion_imag
_atom_type_scat_source
C C 0.0033 0.0016 'International Tables Vol C Tables 4.2.6.8 and 6.1.1.4'
H H 0.0000 0.0000 'International Tables Vol C Tables 4.2.6.8 and 6.1.1.4'
N N 0.0061 0.0033 'International Tables Vol C Tables 4.2.6.8 and 6.1.1.4'
Cl Cl 0.1484 0.1585 'International Tables Vol C Tables 4.2.6.8 and 6.1.1.4'

loop_
_geom_angle_atom_site_label_1
_geom_angle_atom_site_label_2
_geom_angle_atom_site_label_3
_geom_angle_site_symmetry_1
_geom_angle_site_symmetry_3
_geom_angle
_geom_angle_publ_flag
N1 C1 C2 . . 110.43(14) ?
N1 C1 H1 . . 124.8 ?
C2 C1 H1 . . 124.8 ?
C1 C2 C3 . . 105.95(13) ?
C1 C2 C9 . . 125.59(13) ?
C3 C2 C9 . . 128.44(12) ?
C4 C3 C8 . . 118.18(13) ?
C4 C3 C2 . . 134.83(12) ?
C8 C3 C2 . . 106.89(12) ?
C5 C4 C3 . . 118.57(13) ?
C5 C4 H4 . . 120.7 ?
C3 C4 H4 . . 120.7 ?
C4 C5 C6 . . 122.54(14) ?
C4 C5 Cl1 . . 119.25(11) ?
C6 C5 Cl1 . . 118.20(12) ?
C7 C6 C5 . . 119.88(14) ?
C7 C6 H6 . . 120.1 ?
C5 C6 H6 . . 120.1 ?
C6 C7 C8 . . 118.25(14) ?
C6 C7 H7 . . 120.9 ?
C8 C7 H7 . . 120.9 ?
N1 C8 C7 . . 130.09(14) ?
N1 C8 C3 . . 107.44(13) ?
C7 C8 C3 . . 122.46(14) ?
C16 C9 C2 . . 121.43(13) ?
C16 C9 C10 . . 122.76(13) ?
C2 C9 C10 . . 115.80(12) ?
C11 C10 C15 . . 118.76(13) ?
C11 C10 C9 . . 121.34(13) ?
C15 C10 C9 . . 119.87(12) ?
C10 C11 C12 . . 120.53(15) ?
C10 C11 H11 . . 119.7 ?
C12 C11 H11 . . 119.7 ?
C13 C12 C11 . . 120.27(15) ?
C13 C12 H12 . . 119.9 ?
C11 C12 H12 . . 119.9 ?
C12 C13 C14 . . 119.99(15) ?
C12 C13 H13 . . 120.0 ?
C14 C13 H13 . . 120.0 ?
C13 C14 C15 . . 119.88(15) ?
C13 C14 H14 . . 120.1 ?
C15 C14 H14 . . 120.1 ?
C10 C15 C14 . . 120.54(14) ?
C10 C15 H15 . . 119.7 ?
C14 C15 H15 . . 119.7 ?
C9 C16 C17 . . 131.93(13) ?
C9 C16 H16 . . 114.0 ?
C17 C16 H16 . . 114.0 ?
C22 C17 C18 . . 116.39(13) ?
C22 C17 C16 . . 117.23(13) ?
C18 C17 C16 . . 126.38(13) ?
C19 C18 C17 . . 120.89(15) ?
C19 C18 H18 . . 119.6 ?
C17 C18 H18 . . 119.6 ?
C20 C19 C18 . . 121.33(15) ?
C20 C19 H19 . . 119.3 ?
C18 C19 H19 . . 119.3 ?
C21 C20 C19 . . 119.28(15) ?
C21 C20 H20 . . 120.4 ?
C19 C20 H20 . . 120.4 ?
C20 C21 C22 . . 119.93(15) ?
C20 C21 H21 . . 120.0 ?
C22 C21 H21 . . 120.0 ?
C21 C22 C17 . . 122.16(14) ?
C21 C22 H22 . . 118.9 ?
C17 C22 H22 . . 118.9 ?
C1 N1 C8 . . 109.26(13) ?
C1 N1 H1N . . 126.3(12) ?
C8 N1 H1N . . 124.3(12) ?

loop_
_geom_bond_atom_site_label_1
_geom_bond_atom_site_label_2
_geom_bond_site_symmetry_2
_geom_bond_distance
_geom_bond_publ_flag
C1 N1 . 1.364(2) ?
C1 C2 . 1.3723(19) ?
C1 H1 . 0.9300 ?
C2 C3 . 1.4464(19) ?
C2 C9 . 1.4692(19) ?
C3 C4 . 1.3955(19) ?
C3 C8 . 1.4134(19) ?
C4 C5 . 1.3770(19) ?
C4 H4 . 0.9300 ?
C5 C6 . 1.394(2) ?
C5 Cl1 . 1.7454(15) ?
C6 C7 . 1.371(2) ?
C6 H6 . 0.9300 ?
C7 C8 . 1.386(2) ?
C7 H7 . 0.9300 ?
C8 N1 . 1.376(2) ?
C9 C16 . 1.343(2) ?
C9 C10 . 1.5003(18) ?
C10 C11 . 1.3768(19) ?
C10 C15 . 1.3845(19) ?
C11 C12 . 1.388(2) ?
C11 H11 . 0.9300 ?
C12 C13 . 1.366(2) ?
C12 H12 . 0.9300 ?
C13 C14 . 1.374(2) ?
C13 H13 . 0.9300 ?
C14 C15 . 1.388(2) ?
C14 H14 . 0.9300 ?
C15 H15 . 0.9300 ?
C16 C17 . 1.4655(19) ?
C16 H16 . 0.9300 ?
C17 C22 . 1.3954(19) ?
C17 C18 . 1.4044(19) ?
C18 C19 . 1.374(2) ?
C18 H18 . 0.9300 ?
C19 C20 . 1.372(2) ?
C19 H19 . 0.9300 ?
C20 C21 . 1.371(2) ?
C20 H20 . 0.9300 ?
C21 C22 . 1.382(2) ?
C21 H21 . 0.9300 ?
C22 H22 . 0.9300 ?
N1 H1N . 0.849(19) ?

loop_
_geom_hbond_atom_site_label_D
_geom_hbond_atom_site_label_H
_geom_hbond_atom_site_label_A
_geom_hbond_site_symmetry_A
_geom_hbond_distance_DH
_geom_hbond_distance_HA
_geom_hbond_distance_DA
_geom_hbond_angle_DHA
C18 H18 Cg1 1_555 0.93 2.74 3.573(2) 150
C20 H20 Cg2 2_645 0.93 2.97 3.690(2) 136

loop_
_geom_torsion_atom_site_label_1
_geom_torsion_atom_site_label_2
_geom_torsion_atom_site_label_3
_geom_torsion_atom_site_label_4
_geom_torsion_site_symmetry_1
_geom_torsion_site_symmetry_2
_geom_torsion_site_symmetry_3
_geom_torsion_site_symmetry_4
_geom_torsion
_geom_torsion_publ_flag
N1 C1 C2 C3 . . . . -1.52(17) ?
N1 C1 C2 C9 . . . . 177.44(13) ?
C1 C2 C3 C4 . . . . -174.63(16) ?
C9 C2 C3 C4 . . . . 6.5(3) ?
C1 C2 C3 C8 . . . . 1.51(16) ?
C9 C2 C3 C8 . . . . -177.41(13) ?
C8 C3 C4 C5 . . . . 2.3(2) ?
C2 C3 C4 C5 . . . . 178.11(15) ?
C3 C4 C5 C6 . . . . 0.8(2) ?
C3 C4 C5 Cl1 . . . . 179.88(11) ?
C4 C5 C6 C7 . . . . -2.7(2) ?
Cl1 C5 C6 C7 . . . . 178.18(12) ?
C5 C6 C7 C8 . . . . 1.4(2) ?
C6 C7 C8 N1 . . . . -177.70(16) ?
C6 C7 C8 C3 . . . . 1.8(2) ?
C4 C3 C8 N1 . . . . 175.92(12) ?
C2 C3 C8 N1 . . . . -0.98(16) ?
C4 C3 C8 C7 . . . . -3.7(2) ?
C2 C3 C8 C7 . . . . 179.42(14) ?
C1 C2 C9 C16 . . . . -150.83(15) ?
C3 C2 C9 C16 . . . . 27.9(2) ?
C1 C2 C9 C10 . . . . 27.8(2) ?
C3 C2 C9 C10 . . . . -153.48(13) ?
C16 C9 C10 C11 . . . . 94.92(18) ?
C2 C9 C10 C11 . . . . -83.68(17) ?
C16 C9 C10 C15 . . . . -83.04(18) ?
C2 C9 C10 C15 . . . . 98.36(15) ?
C15 C10 C11 C12 . . . . 1.1(2) ?
C9 C10 C11 C12 . . . . -176.83(15) ?
C10 C11 C12 C13 . . . . 0.1(3) ?
C11 C12 C13 C14 . . . . -1.4(3) ?
C12 C13 C14 C15 . . . . 1.4(3) ?
C11 C10 C15 C14 . . . . -1.1(2) ?
C9 C10 C15 C14 . . . . 176.88(14) ?
C13 C14 C15 C10 . . . . -0.1(2) ?
C2 C9 C16 C17 . . . . -179.56(14) ?
C10 C9 C16 C17 . . . . 1.9(2) ?
C9 C16 C17 C22 . . . . 168.54(15) ?
C9 C16 C17 C18 . . . . -11.6(3) ?
C22 C17 C18 C19 . . . . -1.7(2) ?
C16 C17 C18 C19 . . . . 178.39(14) ?
C17 C18 C19 C20 . . . . 0.8(3) ?
C18 C19 C20 C21 . . . . 0.5(3) ?
C19 C20 C21 C22 . . . . -0.7(2) ?
C20 C21 C22 C17 . . . . -0.4(2) ?
C18 C17 C22 C21 . . . . 1.5(2) ?
C16 C17 C22 C21 . . . . -178.55(14) ?
C2 C1 N1 C8 . . . . 0.95(18) ?
C7 C8 N1 C1 . . . . 179.63(16) ?
C3 C8 N1 C1 . . . . 0.06(18) ?

loop_
_cod_related_entry_id
_cod_related_entry_database
_cod_related_entry_code
1 ChemSpider 30656259
